data_7225470
loop_
_publ_author_name
'Dong, Ruo-Ting'
'Chen, Xin-Li'
'Cui, Xiao'
'Chen, Su-Su'
'Shen, Mo-Yuan'
'Li, Chu-Wen'
'Li, Qian-Hong'
'Hu, Ming-Yuan'
'Huang, Lan-Fen'
'Deng, Hong'

_publ_section_title
;
 Copper(i)--lanthanide(iii) heterometallic metal--organic frameworks
 constructed from 3-(3-pyridyl)acrylic acid: syntheses, structures, and
 properties
;
_journal_issue 29
_journal_name_full CrystEngComm
_journal_page_first 5547
_journal_paper_doi 10.1039/C6CE00637J
_journal_volume 18
_journal_year 2016
_chemical_formula_moiety 'C17 H16 Br2 Cu2 N2 O7 Tb, O'
_chemical_formula_sum 'C17 H16 Br2 Cu2 N2 O8 Tb'
_chemical_formula_weight 822.15
_chemical_name_systematic
;
 ?
;
_space_group_crystal_system triclinic
_space_group_IT_number 2
_space_group_name_Hall '-P 1'
_space_group_name_H-M_alt 'P -1'
_symmetry_space_group_name_Hall '-P 1'
_symmetry_space_group_name_H-M 'P -1'
_atom_sites_solution_hydrogens mixed
_audit_creation_date 2016-05-28
_audit_creation_method
;
Olex2 1.2
(compiled 2016.02.19 svn.r3266 for OlexSys, GUI svn.r5155)
;
_audit_update_record
;
2016-06-02 deposited with the CCDC.
2016-06-06 downloaded from the CCDC.
;
_cell_angle_alpha 86.456(3)
_cell_angle_beta 87.677(4)
_cell_angle_gamma 65.171(3)
_cell_formula_units_Z 2
_cell_length_a 7.4069(15)
_cell_length_b 7.7788(15)
_cell_length_c 21.614(4)
_cell_measurement_reflns_used 5396
_cell_measurement_temperature 296(2)
_cell_measurement_theta_max 27.904
_cell_measurement_theta_min 1.888
_cell_volume 1127.9(4)
_computing_molecular_graphics 'Olex2 (Dolomanov et al., 2009)'
_computing_publication_material 'Olex2 (Dolomanov et al., 2009)'
_computing_structure_refinement 'ShelXL (Sheldrick, 2015)'
_diffrn_ambient_temperature 296.15
_diffrn_measured_fraction_theta_full 0.989
_diffrn_measured_fraction_theta_max 0.898
_diffrn_measurement_device_type 'Bruker AXS SMART APEX CCD diffractometer'
_diffrn_measurement_method '\w scans'
_diffrn_radiation_type MoK\a
_diffrn_radiation_wavelength 0.71073
_diffrn_reflns_av_R_equivalents 0.0403
_diffrn_reflns_av_unetI/netI 0.1041
_diffrn_reflns_Laue_measured_fraction_full 0.989
_diffrn_reflns_Laue_measured_fraction_max 0.898
_diffrn_reflns_limit_h_max 9
_diffrn_reflns_limit_h_min -6
_diffrn_reflns_limit_k_max 9
_diffrn_reflns_limit_k_min -10
_diffrn_reflns_limit_l_max 23
_diffrn_reflns_limit_l_min -28
_diffrn_reflns_number 6718
_diffrn_reflns_point_group_measured_fraction_full 0.989
_diffrn_reflns_point_group_measured_fraction_max 0.898
_diffrn_reflns_theta_full 25.242
_diffrn_reflns_theta_max 27.904
_diffrn_reflns_theta_min 1.888
_diffrn_source 'fine-focus sealed tube'
_exptl_absorpt_coefficient_mu 8.558
_exptl_absorpt_correction_type multi-scan
_exptl_absorpt_process_details 'Apex2 (Bruker, 2005)'
_exptl_crystal_colour brown
_exptl_crystal_density_diffrn 2.421
_exptl_crystal_density_method 'not measured'
_exptl_crystal_description block
_exptl_crystal_F_000 774
_exptl_crystal_size_max 0.30
_exptl_crystal_size_mid 0.20
_exptl_crystal_size_min 0.20
_exptl_transmission_factor_max 0.181
_exptl_transmission_factor_min 0.140
_refine_diff_density_max 1.594
_refine_diff_density_min -1.489
_refine_diff_density_rms 0.229
_refine_ls_extinction_method none
_refine_ls_goodness_of_fit_ref 0.946
_refine_ls_hydrogen_treatment mixed
_refine_ls_matrix_type full
_refine_ls_number_parameters 298
_refine_ls_number_reflns 4849
_refine_ls_number_restraints 9
_refine_ls_restrained_S_all 0.946
_refine_ls_R_factor_all 0.0939
_refine_ls_R_factor_gt 0.0585
_refine_ls_shift/su_max 0.001
_refine_ls_shift/su_mean 0.000
_refine_ls_structure_factor_coef Fsqd
_refine_ls_weighting_details 'w=1/[\s^2^(Fo^2^)+(0.0606P)^2^] where P=(Fo^2^+2Fc^2^)/3'
_refine_ls_weighting_scheme calc
_refine_ls_wR_factor_gt 0.1200
_refine_ls_wR_factor_ref 0.1387
_reflns_Friedel_coverage 0.000
_reflns_number_gt 3219
_reflns_number_total 5396
_reflns_threshold_expression 'I > 2\s(I)'
_cod_data_source_file c6ce00637j2.cif
_cod_data_source_block 17
_cod_depositor_comments 'Adding full bibliography for 7225454--7225470.cif.'
_cod_database_code 7225470
_shelx_space_group_comment
;
The symmetry employed for this shelxl refinement is uniquely defined
by the following loop, which should always be used as a source of
symmetry information in preference to the above space-group names.
They are only intended as comments.
;
_olex2_refinement_description
;
1. Fixed Uiso
 At 1.2 times of:
  All C(H) groups
 At 1.5 times of:
  All O(H,H,H) groups
2. Restrained distances
 O1W-H1W = O1W-H1WA = O1W-H1WB
 0.82 with sigma of 0.01
 H1W-H1WA = H1W-H1WB
 1.39 with sigma of 0.01
 H1W-Tb1 \\sim H1WA-Tb1 \\sim H1WB-Tb1
 with sigma of 0.01
3. Uiso/Uaniso restraints and constraints
O2W \\sim O2B: within 3.8A with sigma of 0.02 and sigma for terminal atoms of
0.04
4. Others
 Sof(O2B)=1-FVAR(1)
 Sof(O2W)=FVAR(1)
 Fixed Sof: H1WA(0.5) H1WB(0.5)
5.a Aromatic/amide H refined with riding coordinates:
 C1(H1), C3(H3), C4(H4), C5(H5), C6(H6), C7(H7), C9(H9), C11(H11), C12(H12),
 C13(H13), C14(H14), C15(H15)
;
_shelx_shelxl_version_number 2014/7
_olex2_submission_special_instructions 'No special instructions were received'

loop_
_space_group_symop_operation_xyz
'x, y, z'
'-x, -y, -z'

loop_
_atom_site_label
_atom_site_type_symbol
_atom_site_fract_x
_atom_site_fract_y
_atom_site_fract_z
_atom_site_U_iso_or_equiv
_atom_site_adp_type
_atom_site_occupancy
_atom_site_site_symmetry_order
_atom_site_calc_flag
_atom_site_refinement_flags_posn
_atom_site_refinement_flags_adp
_atom_site_refinement_flags_occupancy
_atom_site_disorder_assembly
_atom_site_disorder_group
Tb1 Tb 0.25481(7) 0.26003(7) 0.49043(2) 0.02662(16) Uani 1 1 d D . . . .
Cu1 Cu 0.9996(3) 0.1099(2) 0.05652(7) 0.0621(5) Uani 1 1 d . . . . .
Cu2 Cu 0.9843(3) 0.6377(2) 0.03902(7) 0.0592(5) Uani 1 1 d . . . . .
Br1 Br 1.22064(18) 0.28421(16) 0.05323(5) 0.0454(3) Uani 1 1 d . . . . .
Br2 Br 1.22455(18) 0.78266(16) 0.04229(6) 0.0460(3) Uani 1 1 d . . . . .
O1 O 0.5513(10) 0.0479(9) 0.4449(3) 0.0298(16) Uani 1 1 d . . . . .
O2 O 0.8508(11) -0.1382(10) 0.4120(3) 0.0412(18) Uani 1 1 d . . . . .
O3 O 0.9286(10) 0.4719(9) 0.4480(3) 0.0316(16) Uani 1 1 d . . . . .
O4 O 1.1588(10) 0.3138(10) 0.3798(3) 0.0340(16) Uani 1 1 d . . . . .
O5 O 0.3381(11) 0.5058(10) 0.4435(3) 0.0388(18) Uani 1 1 d . . . . .
O6 O 0.4956(9) 0.6916(9) 0.4533(3) 0.0327(16) Uani 1 1 d . . . . .
O1W O 0.1408(13) 0.0304(13) 0.4591(4) 0.058(2) Uani 1 1 d D . . . .
H1W H 0.189(11) -0.023(16) 0.427(3) 0.087 Uiso 1 1 d DR . . . .
H1WA H 0.023(5) 0.054(13) 0.466(5) 0.087 Uiso 0.5 1 d DR . P A 1
H1WB H 0.023(5) 0.054(13) 0.466(5) 0.087 Uiso 0.5 1 d DR . P B 2
N1 N 0.8060(14) 0.1969(13) 0.1279(4) 0.043(2) Uani 1 1 d . . . . .
N2 N 0.8159(14) 0.6945(13) 0.1169(4) 0.043(2) Uani 1 1 d . . . . .
C1 C 0.8389(17) 0.1175(16) 0.1856(5) 0.046(3) Uani 1 1 d . . . . .
H1 H 0.9559 0.0095 0.1928 0.056 Uiso 1 1 calc R . . . .
C2 C 0.7097(15) 0.1866(14) 0.2347(5) 0.033(2) Uani 1 1 d . . . . .
C3 C 0.5335(16) 0.3442(15) 0.2240(5) 0.042(3) Uani 1 1 d . . . . .
H3 H 0.4419 0.3935 0.2561 0.050 Uiso 1 1 calc R . . . .
C4 C 0.4954(18) 0.4279(16) 0.1647(5) 0.050(3) Uani 1 1 d . . . . .
H4 H 0.3781 0.5348 0.1565 0.059 Uiso 1 1 calc R . . . .
C5 C 0.6327(17) 0.3512(16) 0.1181(5) 0.044(3) Uani 1 1 d . . . . .
H5 H 0.6056 0.4076 0.0784 0.053 Uiso 1 1 calc R . . . .
C6 C 0.7607(17) 0.0847(15) 0.2958(5) 0.039(3) Uani 1 1 d . . . . .
H6 H 0.8853 -0.0163 0.2996 0.047 Uiso 1 1 calc R . . . .
C7 C 0.6455(17) 0.1249(15) 0.3447(4) 0.041(3) Uani 1 1 d . . . . .
H7 H 0.5274 0.2343 0.3429 0.049 Uiso 1 1 calc R . . . .
C8 C 0.6910(15) 0.0077(14) 0.4027(5) 0.031(2) Uani 1 1 d . . . . .
C9 C 0.8959(16) 0.6012(15) 0.1707(5) 0.039(3) Uani 1 1 d . . . . .
H9 H 1.0248 0.5063 0.1696 0.047 Uiso 1 1 calc R . . . .
C10 C 0.7959(16) 0.6393(15) 0.2279(5) 0.036(2) Uani 1 1 d . . . . .
C11 C 0.6076(18) 0.7772(17) 0.2289(5) 0.048(3) Uani 1 1 d . . . . .
H11 H 0.5363 0.8057 0.2662 0.058 Uiso 1 1 calc R . . . .
C12 C 0.5232(18) 0.8737(17) 0.1755(5) 0.050(3) Uani 1 1 d . . . . .
H12 H 0.3933 0.9668 0.1757 0.060 Uiso 1 1 calc R . . . .
C13 C 0.6323(17) 0.8321(16) 0.1211(5) 0.045(3) Uani 1 1 d . . . . .
H13 H 0.5750 0.9036 0.0852 0.055 Uiso 1 1 calc R . . . .
C14 C 0.9084(16) 0.5305(15) 0.2824(5) 0.039(3) Uani 1 1 d . . . . .
H14 H 1.0376 0.4423 0.2746 0.047 Uiso 1 1 calc R . . . .
C15 C 0.8492(15) 0.5425(14) 0.3407(5) 0.035(2) Uani 1 1 d . . . . .
H15 H 0.7179 0.6205 0.3508 0.042 Uiso 1 1 calc R . . . .
C16 C 0.9889(14) 0.4330(14) 0.3908(4) 0.030(2) Uani 1 1 d . . . . .
C17 C 0.4513(15) 0.5563(14) 0.4697(4) 0.030(2) Uani 1 1 d . . . . .
O2W O 0.225(4) 0.737(4) 0.3311(13) 0.115(10) Uiso 0.53(3) 1 d . U P C 1
O2B O 0.230(5) 0.857(6) 0.3504(16) 0.136(12) Uiso 0.47(3) 1 d . U P C 2

loop_
_atom_site_aniso_label
_atom_site_aniso_U_11
_atom_site_aniso_U_22
_atom_site_aniso_U_33
_atom_site_aniso_U_23
_atom_site_aniso_U_13
_atom_site_aniso_U_12
Tb1 0.0237(3) 0.0260(3) 0.0260(3) 0.00195(19) -0.00170(19) -0.0066(2)
Cu1 0.0626(11) 0.0657(11) 0.0440(10) 0.0044(8) 0.0131(8) -0.0151(9)
Cu2 0.0653(11) 0.0752(12) 0.0344(9) 0.0076(8) -0.0035(8) -0.0279(9)
Br1 0.0501(7) 0.0392(7) 0.0444(7) 0.0065(5) -0.0161(6) -0.0158(6)
Br2 0.0487(7) 0.0402(7) 0.0465(7) 0.0061(5) -0.0134(6) -0.0161(6)
O1 0.034(4) 0.032(4) 0.027(4) 0.006(3) 0.002(3) -0.018(3)
O2 0.040(4) 0.039(4) 0.035(4) 0.006(3) 0.005(3) -0.008(4)
O3 0.028(4) 0.039(4) 0.019(4) 0.003(3) -0.006(3) -0.005(3)
O4 0.029(4) 0.038(4) 0.031(4) -0.007(3) 0.000(3) -0.010(3)
O5 0.036(4) 0.041(4) 0.041(5) 0.001(4) -0.006(3) -0.018(4)
O6 0.027(4) 0.024(4) 0.043(4) 0.009(3) -0.011(3) -0.007(3)
O1W 0.060(6) 0.052(5) 0.072(7) 0.012(5) -0.023(5) -0.034(5)
N1 0.041(6) 0.047(6) 0.037(6) 0.013(5) 0.000(4) -0.016(5)
N2 0.043(6) 0.053(6) 0.026(5) 0.014(4) -0.006(4) -0.015(5)
C1 0.043(7) 0.038(7) 0.050(8) 0.002(6) 0.003(6) -0.010(6)
C2 0.027(5) 0.031(6) 0.031(6) -0.001(5) -0.002(4) -0.002(5)
C3 0.031(6) 0.041(6) 0.038(7) 0.007(5) 0.000(5) -0.001(5)
C4 0.045(7) 0.047(7) 0.040(7) 0.006(6) 0.001(6) -0.004(6)
C5 0.052(7) 0.055(8) 0.022(6) 0.006(5) -0.008(5) -0.020(6)
C6 0.041(6) 0.041(6) 0.029(6) 0.008(5) 0.005(5) -0.012(5)
C7 0.050(7) 0.039(6) 0.020(5) 0.016(5) -0.001(5) -0.007(5)
C8 0.030(6) 0.028(5) 0.028(6) -0.001(4) 0.002(4) -0.008(5)
C9 0.036(6) 0.043(7) 0.036(6) 0.000(5) -0.011(5) -0.013(5)
C10 0.039(6) 0.041(6) 0.029(6) 0.001(5) -0.005(5) -0.019(5)
C11 0.046(7) 0.061(8) 0.034(7) -0.002(6) -0.002(5) -0.018(6)
C12 0.045(7) 0.054(8) 0.033(7) 0.008(6) -0.012(6) -0.004(6)
C13 0.047(7) 0.054(8) 0.032(7) 0.014(6) -0.016(5) -0.019(6)
C14 0.031(6) 0.044(7) 0.030(6) -0.005(5) -0.007(5) -0.002(5)
C15 0.024(5) 0.040(6) 0.031(6) 0.000(5) -0.008(4) -0.003(5)
C16 0.026(5) 0.038(6) 0.021(5) -0.005(4) 0.009(4) -0.011(5)
C17 0.029(5) 0.030(6) 0.031(6) -0.004(5) 0.005(4) -0.013(5)

loop_
_atom_type_symbol
_atom_type_description
_atom_type_scat_dispersion_real
_atom_type_scat_dispersion_imag
_atom_type_scat_source
C C 0.0033 0.0016 'International Tables Vol C Tables 4.2.6.8 and 6.1.1.4'
H H 0.0000 0.0000 'International Tables Vol C Tables 4.2.6.8 and 6.1.1.4'
O O 0.0106 0.0060 'International Tables Vol C Tables 4.2.6.8 and 6.1.1.4'
N N 0.0061 0.0033 'International Tables Vol C Tables 4.2.6.8 and 6.1.1.4'
Cu Cu 0.3201 1.2651 'International Tables Vol C Tables 4.2.6.8 and 6.1.1.4'
Tb Tb -0.1723 4.1537 'International Tables Vol C Tables 4.2.6.8 and 6.1.1.4'
Br Br -0.2901 2.4595 'International Tables Vol C Tables 4.2.6.8 and 6.1.1.4'

loop_
_geom_angle_atom_site_label_1
_geom_angle_atom_site_label_2
_geom_angle_atom_site_label_3
_geom_angle
_geom_angle_site_symmetry_1
_geom_angle_site_symmetry_3
O1 Tb1 O1 64.5(2) . 2_656
O1 Tb1 O2 115.4(2) . 2_656
O1 Tb1 O3 151.6(2) . 2_666
O1 Tb1 O3 132.9(2) . 1_455
O1 Tb1 O4 80.0(2) . 1_455
O1 Tb1 O5 85.9(2) . .
O1 Tb1 O6 77.8(2) . 2_666
O1 Tb1 O1W 81.4(3) . .
O1 Tb1 C8 90.6(2) . 2_656
O1 Tb1 C8 26.3(2) 2_656 2_656
O1 Tb1 C16 146.1(2) 2_656 1_455
O1 Tb1 C16 105.6(2) . 1_455
O2 Tb1 O1 51.4(2) 2_656 2_656
O2 Tb1 C8 25.2(2) 2_656 2_656
O2 Tb1 C16 121.8(3) 2_656 1_455
O3 Tb1 O1 113.6(2) 2_666 2_656
O3 Tb1 O1 145.1(2) 1_455 2_656
O3 Tb1 O2 72.6(2) 2_666 2_656
O3 Tb1 O2 100.3(2) 1_455 2_656
O3 Tb1 O3 66.3(2) 2_666 1_455
O3 Tb1 O4 113.6(2) 2_666 1_455
O3 Tb1 O4 52.9(2) 1_455 1_455
O3 Tb1 O6 74.9(2) 2_666 2_666
O3 Tb1 O1W 126.4(3) 2_666 .
O3 Tb1 C8 123.8(2) 1_455 2_656
O3 Tb1 C8 92.0(2) 2_666 2_656
O3 Tb1 C16 90.3(3) 2_666 1_455
O3 Tb1 C16 27.3(2) 1_455 1_455
O4 Tb1 O1 131.0(2) 1_455 2_656
O4 Tb1 O2 137.1(2) 1_455 2_656
O4 Tb1 C8 141.8(3) 1_455 2_656
O4 Tb1 C16 25.7(2) 1_455 1_455
O5 Tb1 O1 134.0(2) . 2_656
O5 Tb1 O2 145.3(2) . 2_656
O5 Tb1 O3 80.8(2) . 1_455
O5 Tb1 O3 76.4(2) . 2_666
O5 Tb1 O4 70.5(2) . 1_455
O5 Tb1 O6 66.9(2) . 2_666
O5 Tb1 O1W 138.5(3) . .
O5 Tb1 C8 146.1(3) . 2_656
O5 Tb1 C16 73.0(3) . 1_455
O6 Tb1 O1 72.7(2) 2_666 2_656
O6 Tb1 O2 90.0(2) 2_666 2_656
O6 Tb1 O3 134.2(2) 2_666 1_455
O6 Tb1 O4 132.9(2) 2_666 1_455
O6 Tb1 C8 79.4(3) 2_666 2_656
O6 Tb1 C16 139.4(2) 2_666 1_455
O1W Tb1 O1 73.6(3) . 2_656
O1W Tb1 O2 74.5(3) . 2_656
O1W Tb1 O3 79.5(3) . 1_455
O1W Tb1 O4 68.4(3) . 1_455
O1W Tb1 O6 145.6(3) . 2_666
O1W Tb1 C8 73.6(3) . 2_656
O1W Tb1 C16 72.8(3) . 1_455
C16 Tb1 C8 139.7(3) 1_455 2_656
Br1 Cu1 Cu2 54.41(5) . 2_765
Br1 Cu1 Br2 108.66(7) . 2_765
Br2 Cu1 Cu2 114.22(7) 1_545 2_765
Br2 Cu1 Cu2 54.31(5) 2_765 2_765
Br2 Cu1 Br1 104.65(8) 1_545 .
Br2 Cu1 Br2 105.33(7) 1_545 2_765
N1 Cu1 Cu2 121.7(3) . 2_765
N1 Cu1 Br1 109.1(3) . .
N1 Cu1 Br2 124.0(3) . 1_545
N1 Cu1 Br2 104.4(3) . 2_765
Cu2 Cu2 Cu1 94.28(8) 2_765 2_765
Br1 Cu2 Cu1 57.13(6) 2_765 2_765
Br1 Cu2 Cu1 126.50(8) . 2_765
Br1 Cu2 Cu2 59.24(6) 2_765 2_765
Br1 Cu2 Cu2 54.71(6) . 2_765
Br1 Cu2 Br1 113.95(7) 2_765 .
Br1 Cu2 Br2 116.53(7) 2_765 .
Br2 Cu2 Cu1 59.46(6) . 2_765
Br2 Cu2 Cu2 124.68(10) . 2_765
Br2 Cu2 Br1 100.41(7) . .
N2 Cu2 Cu1 128.6(3) . 2_765
N2 Cu2 Cu2 124.0(3) . 2_765
N2 Cu2 Br1 104.4(3) . .
N2 Cu2 Br1 111.3(3) . 2_765
N2 Cu2 Br2 109.0(3) . .
Cu1 Br1 Cu2 105.40(7) . .
Cu2 Br1 Cu1 68.45(6) 2_765 .
Cu2 Br1 Cu2 66.05(7) 2_765 .
Cu1 Br2 Cu1 74.67(7) 1_565 2_765
Cu1 Br2 Cu2 100.48(8) 1_565 .
Cu2 Br2 Cu1 66.23(6) . 2_765
Tb1 O1 Tb1 115.5(2) . 2_656
C8 O1 Tb1 92.6(6) . 2_656
C8 O1 Tb1 151.3(6) . .
C8 O2 Tb1 97.5(6) . 2_656
Tb1 O3 Tb1 113.7(2) 2_666 1_655
C16 O3 Tb1 93.0(6) . 1_655
C16 O3 Tb1 140.1(6) . 2_666
C16 O4 Tb1 93.7(6) . 1_655
C17 O5 Tb1 120.2(7) . .
C17 O6 Tb1 119.6(6) . 2_666
Tb1 O1W H1W 117(4) . .
Tb1 O1W H1WA 117(4) . .
Tb1 O1W H1WB 117(4) . .
H1W O1W H1WA 116(2) . .
H1W O1W H1WB 116(2) . .
C1 N1 Cu1 124.7(8) . .
C1 N1 C5 117.1(10) . .
C5 N1 Cu1 118.1(7) . .
C9 N2 Cu2 119.2(8) . .
C13 N2 Cu2 124.6(7) . .
C13 N2 C9 115.9(9) . .
N1 C1 H1 118.1 . .
N1 C1 C2 123.8(10) . .
C2 C1 H1 118.1 . .
C1 C2 C3 118.4(10) . .
C1 C2 C6 118.8(9) . .
C3 C2 C6 122.8(9) . .
C2 C3 H3 120.6 . .
C2 C3 C4 118.9(10) . .
C4 C3 H3 120.6 . .
C3 C4 H4 120.4 . .
C5 C4 C3 119.3(11) . .
C5 C4 H4 120.4 . .
N1 C5 C4 122.5(10) . .
N1 C5 H5 118.7 . .
C4 C5 H5 118.7 . .
C2 C6 H6 117.4 . .
C7 C6 C2 125.2(10) . .
C7 C6 H6 117.4 . .
C6 C7 H7 118.1 . .
C6 C7 C8 123.8(10) . .
C8 C7 H7 118.1 . .
O1 C8 Tb1 61.1(5) . 2_656
O1 C8 C7 117.6(9) . .
O2 C8 Tb1 57.3(5) . 2_656
O2 C8 O1 118.2(9) . .
O2 C8 C7 124.0(9) . .
C7 C8 Tb1 170.2(8) . 2_656
N2 C9 H9 118.2 . .
N2 C9 C10 123.6(10) . .
C10 C9 H9 118.2 . .
C9 C10 C14 116.6(10) . .
C11 C10 C9 117.7(10) . .
C11 C10 C14 125.7(10) . .
C10 C11 H11 120.0 . .
C10 C11 C12 120.0(11) . .
C12 C11 H11 120.0 . .
C11 C12 H12 120.4 . .
C11 C12 C13 119.2(11) . .
C13 C12 H12 120.4 . .
N2 C13 C12 123.5(10) . .
N2 C13 H13 118.2 . .
C12 C13 H13 118.2 . .
C10 C14 H14 116.0 . .
C15 C14 C10 128.1(10) . .
C15 C14 H14 116.0 . .
C14 C15 H15 119.6 . .
C14 C15 C16 120.9(9) . .
C16 C15 H15 119.6 . .
O3 C16 Tb1 59.7(5) . 1_655
O3 C16 C15 117.5(9) . .
O4 C16 Tb1 60.6(5) . 1_655
O4 C16 O3 120.2(9) . .
O4 C16 C15 122.2(9) . .
C15 C16 Tb1 174.0(7) . 1_655
O5 C17 O6 127.2(10) . .
O5 C17 C17 117.2(11) . 2_666
O6 C17 C17 115.5(11) . 2_666

loop_
_geom_bond_atom_site_label_1
_geom_bond_atom_site_label_2
_geom_bond_distance
_geom_bond_site_symmetry_2
Tb1 O1 2.344(7) .
Tb1 O1 2.571(6) 2_656
Tb1 O2 2.490(7) 2_656
Tb1 O3 2.405(7) 2_666
Tb1 O3 2.459(6) 1_455
Tb1 O4 2.483(7) 1_455
Tb1 O5 2.401(7) .
Tb1 O6 2.420(7) 2_666
Tb1 O1W 2.414(8) .
Tb1 C8 2.934(10) 2_656
Tb1 C16 2.844(10) 1_455
Cu1 Cu2 2.794(2) 2_765
Cu1 Br1 2.523(2) .
Cu1 Br2 2.417(2) 1_545
Cu1 Br2 2.630(2) 2_765
Cu1 N1 2.007(9) .
Cu2 Cu1 2.794(2) 2_765
Cu2 Cu2 2.735(3) 2_765
Cu2 Br1 2.572(2) .
Cu2 Br1 2.4433(19) 2_765
Cu2 Br2 2.480(2) .
Cu2 N2 2.011(9) .
Br1 Cu2 2.4432(19) 2_765
Br2 Cu1 2.417(2) 1_565
Br2 Cu1 2.630(2) 2_765
O1 Tb1 2.571(6) 2_656
O1 C8 1.299(11) .
O2 Tb1 2.490(7) 2_656
O2 C8 1.262(11) .
O3 Tb1 2.405(7) 2_666
O3 Tb1 2.459(6) 1_655
O3 C16 1.307(11) .
O4 Tb1 2.483(7) 1_655
O4 C16 1.234(11) .
O5 C17 1.234(12) .
O6 Tb1 2.420(7) 2_666
O6 C17 1.255(11) .
O1W H1W 0.819(10) .
O1W H1WA 0.820(10) .
O1W H1WB 0.820(10) .
N1 C1 1.342(14) .
N1 C5 1.352(14) .
N2 C9 1.349(13) .
N2 C13 1.335(14) .
C1 H1 0.9300 .
C1 C2 1.373(14) .
C2 C3 1.381(14) .
C2 C6 1.475(14) .
C3 H3 0.9300 .
C3 C4 1.385(14) .
C4 H4 0.9300 .
C4 C5 1.373(15) .
C5 H5 0.9300 .
C6 H6 0.9300 .
C6 C7 1.300(14) .
C7 H7 0.9300 .
C7 C8 1.466(13) .
C8 Tb1 2.934(10) 2_656
C9 H9 0.9300 .
C9 C10 1.398(14) .
C10 C11 1.357(15) .
C10 C14 1.470(14) .
C11 H11 0.9300 .
C11 C12 1.358(14) .
C12 H12 0.9300 .
C12 C13 1.376(15) .
C13 H13 0.9300 .
C14 H14 0.9300 .
C14 C15 1.313(13) .
C15 H15 0.9300 .
C15 C16 1.485(13) .
C16 Tb1 2.844(10) 1_655
C17 C17 1.55(2) 2_666

loop_
_geom_torsion_atom_site_label_1
_geom_torsion_atom_site_label_2
_geom_torsion_atom_site_label_3
_geom_torsion_atom_site_label_4
_geom_torsion
_geom_torsion_site_symmetry_1
_geom_torsion_site_symmetry_4
Tb1 O1 C8 Tb1 169.1(14) . 2_656
Tb1 O1 C8 O2 163.7(8) . .
Tb1 O1 C8 O2 -5.3(10) 2_656 .
Tb1 O1 C8 C7 -21.9(19) . .
Tb1 O1 C8 C7 169.0(8) 2_656 .
Tb1 O2 C8 O1 5.6(10) 2_656 .
Tb1 O2 C8 C7 -168.4(9) 2_656 .
Tb1 O3 C16 Tb1 133.7(9) 2_666 1_655
Tb1 O3 C16 O4 137.4(8) 2_666 .
Tb1 O3 C16 O4 3.7(10) 1_655 .
Tb1 O3 C16 C15 -174.0(8) 1_655 .
Tb1 O3 C16 C15 -40.3(14) 2_666 .
Tb1 O4 C16 O3 -3.6(9) 1_655 .
Tb1 O4 C16 C15 173.9(9) 1_655 .
Tb1 O5 C17 O6 -174.0(7) . .
Tb1 O5 C17 C17 5.0(14) . 2_666
Tb1 O6 C17 O5 -174.7(8) 2_666 .
Tb1 O6 C17 C17 6.2(13) 2_666 2_666
Cu1 N1 C1 C2 175.7(8) . .
Cu1 N1 C5 C4 -176.4(9) . .
Cu2 N2 C9 C10 175.5(8) . .
Cu2 N2 C13 C12 -177.0(9) . .
N1 C1 C2 C3 1.5(17) . .
N1 C1 C2 C6 178.9(10) . .
N2 C9 C10 C11 0.4(16) . .
N2 C9 C10 C14 -177.2(10) . .
C1 N1 C5 C4 1.0(17) . .
C1 C2 C3 C4 -0.9(17) . .
C1 C2 C6 C7 -174.1(11) . .
C2 C3 C4 C5 0.5(18) . .
C2 C6 C7 C8 172.6(10) . .
C3 C2 C6 C7 3.2(18) . .
C3 C4 C5 N1 -0.5(18) . .
C5 N1 C1 C2 -1.5(17) . .
C6 C2 C3 C4 -178.2(11) . .
C6 C7 C8 O1 -170.2(11) . .
C6 C7 C8 O2 3.8(18) . .
C9 N2 C13 C12 -3.2(17) . .
C9 C10 C11 C12 -0.5(17) . .
C9 C10 C14 C15 178.8(11) . .
C10 C11 C12 C13 -1.2(19) . .
C10 C14 C15 C16 -174.6(10) . .
C11 C10 C14 C15 1.5(19) . .
C11 C12 C13 N2 3.2(19) . .
C13 N2 C9 C10 1.4(16) . .
C14 C10 C11 C12 176.9(11) . .
C14 C15 C16 O3 170.4(10) . .
C14 C15 C16 O4 -7.2(16) . .
